data_7126034
loop_
_publ_author_name
'Zeng, Qi'
'Wang, Lei'
'Huang, Yitao'
'Zheng, Sai-Li'
'He, Yonghe'
'He, Jun'
'Liao, Wei-Ming'
'Xu, Gang'
'Zeller, Matthias'
'Xu, Zhengtao'

_publ_section_title
;
 An air-stable anionic two-dimensional semiconducting metal-thiolate
 network and its exfoliation into ultrathin few-layer nanosheets.
;
_journal_issue 25
_journal_name_full 'Chemical communications (Cambridge, England)'
_journal_page_first 3645
_journal_page_last 3648
_journal_paper_doi 10.1039/c9cc09349d
_journal_volume 56
_journal_year 2020
_chemical_formula_moiety 'C16 Eu F4 O8 S4, H16 N4, 0.25(C8 H32 N4), H2 O'
_chemical_formula_sum 'C18 H26 Eu F4 N5 O9 S4'
_chemical_formula_weight 812.64
_chemical_properties_physical Moisture-sensitive
_space_group_crystal_system tetragonal
_space_group_IT_number 85
_space_group_name_Hall '-P 4a'
_space_group_name_H-M_alt 'P 4/n :2'
_atom_sites_solution_hydrogens mixed
_audit_creation_date 2019-07-09
_audit_creation_method
;
Olex2 1.3-alpha
(compiled 2019.05.30 svn.r3610 for OlexSys, GUI svn.r5794)
;
_audit_update_record
;
2019-07-19 deposited with the CCDC.	2020-02-17 downloaded from the CCDC.
;
_cell_angle_alpha 90
_cell_angle_beta 90
_cell_angle_gamma 90
_cell_formula_units_Z 2
_cell_length_a 12.7820(3)
_cell_length_b 12.782
_cell_length_c 8.4363(2)
_cell_measurement_reflns_used 9995
_cell_measurement_temperature 230.0
_cell_measurement_theta_max 41.96
_cell_measurement_theta_min 2.89
_cell_volume 1378.32(5)
_computing_molecular_graphics 'Olex2 (Dolomanov et al., 2009)'
_computing_publication_material 'Olex2 (Dolomanov et al., 2009)'
_computing_structure_refinement 'ShelXL (Sheldrick, 2015)'
_diffrn_ambient_temperature 230.0
_diffrn_measured_fraction_theta_full 0.992
_diffrn_measured_fraction_theta_max 0.996
_diffrn_measurement_device_type 'Bruker APEX-II CCD'
_diffrn_measurement_method '\f and \w scans'
_diffrn_radiation_type MoK\a
_diffrn_radiation_wavelength 0.71073
_diffrn_reflns_av_R_equivalents 0.0428
_diffrn_reflns_av_unetI/netI 0.0251
_diffrn_reflns_Laue_measured_fraction_full 0.992
_diffrn_reflns_Laue_measured_fraction_max 0.996
_diffrn_reflns_limit_h_max 12
_diffrn_reflns_limit_h_min -20
_diffrn_reflns_limit_k_max 21
_diffrn_reflns_limit_k_min -20
_diffrn_reflns_limit_l_max 13
_diffrn_reflns_limit_l_min -14
_diffrn_reflns_number 26569
_diffrn_reflns_point_group_measured_fraction_full 0.992
_diffrn_reflns_point_group_measured_fraction_max 0.996
_diffrn_reflns_theta_full 25.242
_diffrn_reflns_theta_max 36.311
_diffrn_reflns_theta_min 3.188
_diffrn_standards_number 0
_exptl_absorpt_coefficient_mu 2.662
_exptl_absorpt_correction_T_max 0.852
_exptl_absorpt_correction_T_min 0.760
_exptl_absorpt_correction_type multi-scan
_exptl_crystal_colour black
_exptl_crystal_density_diffrn 1.958
_exptl_crystal_description block
_exptl_crystal_F_000 808
_exptl_crystal_preparation 'Magnetic properties'
_exptl_crystal_recrystallization_method 'solvothermal method'
_exptl_crystal_size_max 0.16
_exptl_crystal_size_mid 0.086
_exptl_crystal_size_min 0.06
_refine_diff_density_max 1.456
_refine_diff_density_min -1.375
_refine_diff_density_rms 0.102
_refine_ls_extinction_method none
_refine_ls_goodness_of_fit_ref 1.059
_refine_ls_hydrogen_treatment mixed
_refine_ls_matrix_type full
_refine_ls_number_parameters 136
_refine_ls_number_reflns 3342
_refine_ls_number_restraints 42
_refine_ls_restrained_S_all 1.054
_refine_ls_R_factor_all 0.0279
_refine_ls_R_factor_gt 0.0214
_refine_ls_shift/su_max 0.001
_refine_ls_shift/su_mean 0.000
_refine_ls_structure_factor_coef Fsqd
_refine_ls_weighting_details 'w=1/[\s^2^(Fo^2^)+(0.0197P)^2^+1.0864P] where P=(Fo^2^+2Fc^2^)/3'
_refine_ls_weighting_scheme calc
_refine_ls_wR_factor_gt 0.0466
_refine_ls_wR_factor_ref 0.0510
_reflns_Friedel_coverage 0.000
_reflns_number_gt 3028
_reflns_number_total 3342
_reflns_threshold_expression 'I > 2\s(I)'
_cod_data_source_file c9cc09349d2.cif
_cod_data_source_block Eu_dfdmt
_cod_depositor_comments 'Adding full bibliography for 7126034.cif.'
_cod_original_cell_volume 1378.32(7)
_cod_original_sg_symbol_H-M 'P 4/n'
_cod_database_code 7126034
_shelx_shelxl_version_number 2014/7
_shelx_space_group_comment
;
The symmetry employed for this shelxl refinement is uniquely defined
by the following loop, which should always be used as a source of
symmetry information in preference to the above space-group names.
They are only intended as comments.
;
_shelx_estimated_absorpt_t_max 0.857
_shelx_estimated_absorpt_t_min 0.675
_olex2_refinement_description
;
1. Fixed Uiso
 At 1.2 times of:
  All N(H,H) groups
 At 1.5 times of:
  All C(H,H,H) groups, All O(H) groups
2. Restrained distances
 O3-H3
 0.84 with sigma of 0.02
 H3-H3_$1
 1.36 with sigma of 0.02
 N1-C6 \\sim N1-C5
 with sigma of 0.02
 N2-H2A \\sim N2-H2B \\sim N2-H2C \\sim N2-H2D
 with sigma of 0.02
 H2A-H2B \\sim H2A-H2C \\sim H2A-H2D \\sim H2B-H2C \\sim H2B-H2D \\sim H2C-H2D
 with sigma of 0.02
3. Uiso/Uaniso restraints and constraints
N1 \\sim C6 \\sim C5: within 2.6A with sigma of 0.01 and sigma for terminal
atoms of 0.02 within 2.6A
4. Others
 Fixed Sof: N1(0.25) H1A(0.25) H1B(0.25) C6(0.25) H6A(0.25) H6B(0.25)
 H6C(0.25) C5(0.25) H5A(0.25) H5B(0.25) H5C(0.25) H3(0.5)
5.a Secondary CH2 refined with riding coordinates:
 N1(H1A,H1B)
5.b Idealised Me refined as rotating group:
 C6(H6A,H6B,H6C), C5(H5A,H5B,H5C)
;
_olex2_submission_special_instructions 'No special instructions were received'

loop_
_space_group_symop_operation_xyz
'x, y, z'
'-x+1/2, -y+1/2, z'
'-y+1/2, x, z'
'y, -x+1/2, z'
'-x, -y, -z'
'x-1/2, y-1/2, -z'
'y-1/2, -x, -z'
'-y, x-1/2, -z'

loop_
_atom_site_label
_atom_site_type_symbol
_atom_site_fract_x
_atom_site_fract_y
_atom_site_fract_z
_atom_site_U_iso_or_equiv
_atom_site_adp_type
_atom_site_occupancy
_atom_site_site_symmetry_order
_atom_site_calc_flag
_atom_site_refinement_flags_posn
_atom_site_refinement_flags_adp
_atom_site_refinement_flags_occupancy
_atom_site_disorder_assembly
_atom_site_disorder_group
Eu1 Eu 0.2500 0.2500 0.15842(2) 0.01020(3) Uani 1 4 d S T P . .
S1 S 0.25707(3) 0.44694(3) -0.03212(4) 0.01611(7) Uani 1 1 d . . . . .
F1 F 0.41052(7) 0.49527(8) -0.29033(11) 0.02060(18) Uani 1 1 d . . . . .
O1 O 0.34322(8) 0.37586(8) 0.31179(12) 0.01428(17) Uani 1 1 d . . . . .
O2 O 0.36652(10) 0.54259(9) 0.37665(13) 0.0210(2) Uani 1 1 d . . . . .
C1 C 0.37830(10) 0.46668(10) 0.28523(15) 0.0120(2) Uani 1 1 d . . . . .
C2 C 0.43942(10) 0.48366(10) 0.13480(14) 0.0115(2) Uani 1 1 d . . . . .
C3 C 0.39018(10) 0.47794(10) -0.01302(15) 0.0119(2) Uani 1 1 d . . . . .
C4 C 0.45431(10) 0.49639(10) -0.14310(15) 0.0126(2) Uani 1 1 d . . . . .
N2 N 0.48098(12) 0.29890(10) 0.57448(16) 0.0203(2) Uani 1 1 d D . . . .
H2A H 0.5276(15) 0.3465(15) 0.586(3) 0.038(7) Uiso 1 1 d D . . . .
H2B H 0.4624(15) 0.2781(16) 0.6669(18) 0.024(6) Uiso 1 1 d D . . . .
H2C H 0.5080(16) 0.2471(13) 0.523(2) 0.033(7) Uiso 1 1 d D . . . .
H2D H 0.4284(14) 0.3222(17) 0.524(2) 0.042(7) Uiso 1 1 d D . . . .
N1 N 0.2903(5) 0.7070(6) 0.0123(11) 0.0389(16) Uani 0.25 1 d D U P A -1
H1A H 0.2647 0.6416 0.0194 0.047 Uiso 0.25 1 calc R U P A -1
H1B H 0.3606 0.7032 0.0110 0.047 Uiso 0.25 1 calc R U P A -1
C6 C 0.255(4) 0.770(3) 0.151(3) 0.051(5) Uani 0.25 1 d D U P A -1
H6A H 0.1796 0.7663 0.1600 0.077 Uiso 0.25 1 calc R U P A -1
H6B H 0.2762 0.8424 0.1370 0.077 Uiso 0.25 1 calc R U P A -1
H6C H 0.2868 0.7425 0.2471 0.077 Uiso 0.25 1 calc R U P A -1
C5 C 0.252(6) 0.758(4) -0.137(3) 0.048(6) Uani 0.25 1 d D U P A -1
H5A H 0.2915 0.7313 -0.2264 0.073 Uiso 0.25 1 calc R U P A -1
H5B H 0.2612 0.8329 -0.1291 0.073 Uiso 0.25 1 calc R U P A -1
H5C H 0.1784 0.7419 -0.1514 0.073 Uiso 0.25 1 calc R U P A -1
O3 O 0.2500 0.2500 -0.3181(4) 0.0370(7) Uani 1 4 d DS T P . .
H3 H 0.198(2) 0.265(8) -0.259(4) 0.055 Uiso 0.5 1 d D U P B -1

loop_
_atom_site_aniso_label
_atom_site_aniso_U_11
_atom_site_aniso_U_22
_atom_site_aniso_U_33
_atom_site_aniso_U_23
_atom_site_aniso_U_13
_atom_site_aniso_U_12
Eu1 0.00956(4) 0.00956(4) 0.01148(5) 0.000 0.000 0.000
S1 0.01008(13) 0.02241(16) 0.01586(14) 0.00517(12) 0.00018(10) -0.00199(11)
F1 0.0174(4) 0.0343(5) 0.0101(3) 0.0009(3) -0.0012(3) -0.0044(4)
O1 0.0166(4) 0.0126(4) 0.0135(4) 0.0012(3) 0.0015(3) -0.0045(3)
O2 0.0274(6) 0.0175(5) 0.0182(5) -0.0073(4) 0.0097(4) -0.0076(4)
C1 0.0115(5) 0.0133(5) 0.0110(5) 0.0001(4) 0.0015(4) -0.0020(4)
C2 0.0116(5) 0.0123(5) 0.0106(5) -0.0004(4) 0.0025(4) -0.0017(4)
C3 0.0111(5) 0.0120(5) 0.0126(5) 0.0003(4) 0.0011(4) -0.0001(4)
C4 0.0126(5) 0.0150(5) 0.0100(5) -0.0007(4) 0.0006(4) -0.0017(4)
N2 0.0269(6) 0.0169(5) 0.0172(5) -0.0027(4) -0.0011(5) -0.0006(5)
N1 0.020(3) 0.025(3) 0.072(5) -0.004(3) -0.004(3) 0.002(2)
C6 0.049(10) 0.039(9) 0.066(8) -0.011(6) 0.004(8) 0.000(8)
C5 0.038(12) 0.043(11) 0.064(7) -0.006(9) 0.003(11) 0.002(9)
O3 0.0404(10) 0.0404(10) 0.0300(14) 0.000 0.000 0.000

loop_
_atom_type_symbol
_atom_type_description
_atom_type_scat_dispersion_real
_atom_type_scat_dispersion_imag
_atom_type_scat_source
C C 0.0033 0.0016 'International Tables Vol C Tables 4.2.6.8 and 6.1.1.4'
H H 0.0000 0.0000 'International Tables Vol C Tables 4.2.6.8 and 6.1.1.4'
Eu Eu -0.1578 3.6682 'International Tables Vol C Tables 4.2.6.8 and 6.1.1.4'
F F 0.0171 0.0103 'International Tables Vol C Tables 4.2.6.8 and 6.1.1.4'
N N 0.0061 0.0033 'International Tables Vol C Tables 4.2.6.8 and 6.1.1.4'
O O 0.0106 0.0060 'International Tables Vol C Tables 4.2.6.8 and 6.1.1.4'
S S 0.1246 0.1234 'International Tables Vol C Tables 4.2.6.8 and 6.1.1.4'

loop_
_geom_angle_atom_site_label_1
_geom_angle_atom_site_label_2
_geom_angle_atom_site_label_3
_geom_angle
_geom_angle_site_symmetry_1
_geom_angle_site_symmetry_3
_geom_angle_publ_flag
S1 Eu1 S1 73.179(7) 2 3 ?
S1 Eu1 S1 73.179(7) 3 . ?
S1 Eu1 S1 73.180(7) 4 . ?
S1 Eu1 S1 114.913(15) 4 3 ?
S1 Eu1 S1 114.913(15) 2 . ?
S1 Eu1 S1 73.179(7) 2 4 ?
O1 Eu1 S1 83.76(3) 4 2 ?
O1 Eu1 S1 151.13(3) 4 3 ?
O1 Eu1 S1 151.13(3) 2 . ?
O1 Eu1 S1 73.04(2) 2 2 ?
O1 Eu1 S1 133.84(3) . 3 ?
O1 Eu1 S1 133.84(3) 3 2 ?
O1 Eu1 S1 73.04(2) . . ?
O1 Eu1 S1 151.13(3) . 2 ?
O1 Eu1 S1 83.76(3) 2 3 ?
O1 Eu1 S1 73.04(2) 4 4 ?
O1 Eu1 S1 133.84(3) 4 . ?
O1 Eu1 S1 133.84(3) 2 4 ?
O1 Eu1 S1 83.76(3) 3 . ?
O1 Eu1 S1 151.13(3) 3 4 ?
O1 Eu1 S1 83.76(3) . 4 ?
O1 Eu1 S1 73.04(2) 3 3 ?
O1 Eu1 O1 72.86(2) 4 2 ?
O1 Eu1 O1 114.25(5) 2 . ?
O1 Eu1 O1 72.86(2) 4 . ?
O1 Eu1 O1 114.25(5) 4 3 ?
O1 Eu1 O1 72.86(2) 3 . ?
O1 Eu1 O1 72.86(2) 2 3 ?
C3 S1 Eu1 99.80(4) . . ?
C1 O1 Eu1 134.48(9) . . ?
O1 C1 C2 117.75(11) . . ?
O2 C1 O1 124.14(12) . . ?
O2 C1 C2 118.10(12) . . ?
C3 C2 C1 120.68(11) . . ?
C4 C2 C1 119.55(11) 5_665 . ?
C4 C2 C3 119.76(11) 5_665 . ?
C2 C3 S1 122.01(10) . . ?
C4 C3 S1 122.53(10) . . ?
C4 C3 C2 115.45(11) . . ?
F1 C4 C2 116.83(11) . 5_665 ?
F1 C4 C3 118.41(11) . . ?
C2 C4 C3 124.76(12) 5_665 . ?
H2A N2 H2B 108.1(14) . . ?
H2A N2 H2C 108.8(14) . . ?
H2A N2 H2D 110.9(15) . . ?
H2B N2 H2C 109.2(15) . . ?
H2B N2 H2D 110.3(15) . . ?
H2C N2 H2D 109.4(15) . . ?
H1A N1 H1B 108.3 . . ?
C6 N1 H1A 109.9 . . ?
C6 N1 H1B 109.9 . . ?
C6 N1 C5 109(3) . . ?
C5 N1 H1A 109.9 . . ?
C5 N1 H1B 109.9 . . ?
N1 C6 H6A 109.5 . . ?
N1 C6 H6B 109.5 . . ?
N1 C6 H6C 109.5 . . ?
H6A C6 H6B 109.5 . . ?
H6A C6 H6C 109.5 . . ?
H6B C6 H6C 109.5 . . ?
N1 C5 H5A 109.5 . . ?
N1 C5 H5B 109.5 . . ?
N1 C5 H5C 109.5 . . ?
H5A C5 H5B 109.5 . . ?
H5A C5 H5C 109.5 . . ?
H5B C5 H5C 109.5 . . ?

loop_
_geom_bond_atom_site_label_1
_geom_bond_atom_site_label_2
_geom_bond_distance
_geom_bond_site_symmetry_2
_geom_bond_publ_flag
Eu1 S1 2.9881(4) 2 ?
Eu1 S1 2.9881(4) 3 ?
Eu1 S1 2.9881(4) 4 ?
Eu1 S1 2.9881(4) . ?
Eu1 O1 2.3837(10) 4 ?
Eu1 O1 2.3837(10) . ?
Eu1 O1 2.3837(10) 2 ?
Eu1 O1 2.3837(10) 3 ?
S1 C3 1.7543(13) . ?
F1 C4 1.3624(15) . ?
O1 C1 1.2644(16) . ?
O2 C1 1.2486(16) . ?
C1 C2 1.5060(17) . ?
C2 C3 1.3988(18) . ?
C2 C4 1.3839(18) 5_665 ?
C3 C4 1.3899(18) . ?
C4 C2 1.3839(18) 5_665 ?
N2 H2A 0.856(15) . ?
N2 H2B 0.857(14) . ?
N2 H2C 0.863(15) . ?
N2 H2D 0.851(15) . ?
N1 H1A 0.9000 . ?
N1 H1B 0.9000 . ?
N1 C6 1.49(2) . ?
N1 C5 1.50(3) . ?
C6 H6A 0.9700 . ?
C6 H6B 0.9700 . ?
C6 H6C 0.9700 . ?
C5 H5A 0.9700 . ?
C5 H5B 0.9700 . ?
C5 H5C 0.9700 . ?
O3 H3 0.851(17) . ?

loop_
_geom_hbond_atom_site_label_D
_geom_hbond_atom_site_label_H
_geom_hbond_atom_site_label_A
_geom_hbond_distance_DH
_geom_hbond_distance_HA
_geom_hbond_distance_DA
_geom_hbond_angle_DHA
_geom_hbond_site_symmetry_A
N2 H2A O2 0.856(15) 1.986(15) 2.8416(18) 177(2) 5_666
N2 H2B S1 0.857(14) 2.586(14) 3.4228(14) 165.5(18) 4_556
N2 H2B F1 0.857(14) 2.47(2) 2.9154(16) 112.8(16) 4_556
N2 H2C O2 0.863(15) 1.957(15) 2.8065(17) 168(2) 4
N2 H2D O1 0.851(15) 2.203(16) 2.9966(17) 155(2) .
N1 H1A S1 0.90 2.53 3.372(7) 156.5 .
N1 H1B S1 0.90 2.56 3.423(7) 160.7 8_665
C5 H5B S1 0.97 2.94 3.88(5) 163.1 2_565
O3 H3 S1 0.851(17) 2.67(3) 3.488(2) 163(8) 3
